data_7159664
loop_
_publ_author_name
'Tatarinov, Dmitry A.'
'Mikulenkova, Elina A.'
'Litvinov, Igor A.'
'Khayarov, Khasan R.'
'Mironov, Vladimir F.'

_publ_section_title
;
 Divergent synthesis of benzoxaphospholenes and phosphacoumarins via the
 reaction of 2-alkenylphenols with phosphorus(iii/v) chlorides
;
_journal_issue 8
_journal_name_full 'Organic &amp; Biomolecular Chemistry'
_journal_page_first 1629
_journal_page_last 1633
_journal_paper_doi 10.1039/D3OB01718D
_journal_volume 22
_journal_year 2024
_chemical_formula_moiety 'C14 H10 Cl O3 P'
_chemical_formula_sum 'C14 H10 Cl O3 P'
_chemical_formula_weight 292.64
_chemical_melting_point 426
_chemical_name_systematic '2-hydroxy-4-methylbenzo[e][1,2]oxaphosphinine 2-oxide '
_space_group_crystal_system monoclinic
_space_group_IT_number 4
_space_group_name_Hall 'P 2yb'
_space_group_name_H-M_alt 'P 1 21 1'
_atom_sites_solution_hydrogens geom
_audit_creation_method SHELXL-2018/3
_audit_update_record
;
2023-10-07 deposited with the CCDC.	2023-11-13 downloaded from the CCDC.
;
_cell_angle_alpha 90
_cell_angle_beta 91.716(3)
_cell_angle_gamma 90
_cell_formula_units_Z 2
_cell_length_a 4.5378(3)
_cell_length_b 10.6153(7)
_cell_length_c 13.1018(9)
_cell_measurement_reflns_used 9447
_cell_measurement_temperature 164(2)
_cell_measurement_theta_max 34.16
_cell_measurement_theta_min 2.47
_cell_volume 630.83(7)
_computing_cell_refinement 'Bruker SAINT'
_computing_data_collection 'Bruker APEX2'
_computing_data_reduction 'Bruker SAINT'
_computing_molecular_graphics 'Bruker SHELXTL'
_computing_publication_material 'Bruker SHELXTL'
_computing_structure_refinement 'SHELXL-2018/3 (Sheldrick, 2018)'
_computing_structure_solution 'SHELXT 2014/5 (Sheldrick, 2014)'
_diffrn_ambient_temperature 164(2)
_diffrn_measured_fraction_theta_full 0.993
_diffrn_measured_fraction_theta_max 0.997
_diffrn_measurement_device_type 'Bruker D8 QUEST'
_diffrn_measurement_method '\f and \w scans'
_diffrn_radiation_type MoK\a
_diffrn_radiation_wavelength 0.71073
_diffrn_reflns_av_R_equivalents 0.0478
_diffrn_reflns_av_unetI/netI 0.0219
_diffrn_reflns_Laue_measured_fraction_full 0.993
_diffrn_reflns_Laue_measured_fraction_max 0.997
_diffrn_reflns_limit_h_max 6
_diffrn_reflns_limit_h_min -6
_diffrn_reflns_limit_k_max 15
_diffrn_reflns_limit_k_min -15
_diffrn_reflns_limit_l_max 19
_diffrn_reflns_limit_l_min -19
_diffrn_reflns_number 38061
_diffrn_reflns_point_group_measured_fraction_full 0.994
_diffrn_reflns_point_group_measured_fraction_max 0.997
_diffrn_reflns_theta_full 25.242
_diffrn_reflns_theta_max 31.996
_diffrn_reflns_theta_min 2.470
_diffrn_source 'I\mS DIAMOND'
_exptl_absorpt_coefficient_mu 0.429
_exptl_absorpt_correction_T_max 0.7467
_exptl_absorpt_correction_T_min 0.7034
_exptl_absorpt_correction_type multi-scan
_exptl_crystal_colour yellow
_exptl_crystal_density_diffrn 1.541
_exptl_crystal_description prismatic
_exptl_crystal_F_000 300
_exptl_crystal_size_max 0.3
_exptl_crystal_size_mid 0.3
_exptl_crystal_size_min 0.1
_refine_diff_density_max 0.435
_refine_diff_density_min -0.282
_refine_diff_density_rms 0.086
_refine_ls_abs_structure_details
;
 Flack x determined using 2042 quotients [(I+)-(I-)]/[(I+)+(I-)]
 (Parsons, Flack and Wagner, Acta Cryst. B69 (2013) 249-259).
;
_refine_ls_abs_structure_Flack 0.023(8)
_refine_ls_extinction_method none
_refine_ls_goodness_of_fit_ref 1.138
_refine_ls_hydrogen_treatment constr
_refine_ls_matrix_type full
_refine_ls_number_parameters 173
_refine_ls_number_reflns 4383
_refine_ls_number_restraints 1
_refine_ls_restrained_S_all 1.138
_refine_ls_R_factor_all 0.0281
_refine_ls_R_factor_gt 0.0278
_refine_ls_shift/su_max 0.000
_refine_ls_shift/su_mean 0.000
_refine_ls_structure_factor_coef Fsqd
_refine_ls_weighting_details 'w=1/[\s^2^(Fo^2^)+(0.0570P)^2^] where P=(Fo^2^+2Fc^2^)/3'
_refine_ls_weighting_scheme calc
_refine_ls_wR_factor_gt 0.0711
_refine_ls_wR_factor_ref 0.0712
_reflns_Friedel_coverage 0.911
_reflns_Friedel_fraction_full 0.995
_reflns_Friedel_fraction_max 0.998
_reflns_number_gt 4325
_reflns_number_total 4383
_reflns_threshold_expression 'I > 2\s(I)'
_cod_data_source_file d3ob01718d2.cif
_cod_data_source_block shelx
_cod_depositor_comments 'Adding full bibliography for 7159664--7159669.cif.'
_cod_original_sg_symbol_H-M 'P 21'
_cod_database_code 7159664
_shelx_shelxl_version_number 2018/3
_shelx_space_group_comment
;
The symmetry employed for this shelxl refinement is uniquely defined
by the following loop, which should always be used as a source of
symmetry information in preference to the above space-group names.
They are only intended as comments.
;

loop_
_space_group_symop_operation_xyz
'x, y, z'
'-x, y+1/2, -z'

loop_
_atom_site_label
_atom_site_type_symbol
_atom_site_fract_x
_atom_site_fract_y
_atom_site_fract_z
_atom_site_U_iso_or_equiv
_atom_site_adp_type
_atom_site_occupancy
_atom_site_site_symmetry_order
_atom_site_calc_flag
_atom_site_refinement_flags_posn
_atom_site_refinement_flags_adp
_atom_site_refinement_flags_occupancy
_atom_site_disorder_assembly
_atom_site_disorder_group
C3 C 0.4576(2) 0.47622(11) 0.40925(9) 0.02092(18) Uani 1 1 d . . . . .
H3 H 0.459150 0.390122 0.429050 0.025 Uiso 1 1 calc R U . . .
C4 C 0.5593(2) 0.51108(10) 0.31726(9) 0.01997(18) Uani 1 1 d . . . . .
C4A C 0.5594(2) 0.64423(11) 0.28501(9) 0.02093(18) Uani 1 1 d . . . . .
C5 C 0.7326(3) 0.68740(12) 0.20463(10) 0.0257(2) Uani 1 1 d . . . . .
H5 H 0.855122 0.629615 0.170307 0.031 Uiso 1 1 calc R U . . .
C6 C 0.7274(3) 0.81258(12) 0.17478(11) 0.0297(2) Uani 1 1 d . . . . .
H6 H 0.846799 0.839691 0.120648 0.036 Uiso 1 1 calc R U . . .
C7 C 0.5490(3) 0.89872(13) 0.22335(12) 0.0308(3) Uani 1 1 d . . . . .
H7 H 0.543513 0.984063 0.201540 0.037 Uiso 1 1 calc R U . . .
C8 C 0.3776(3) 0.85982(12) 0.30423(10) 0.0273(2) Uani 1 1 d . . . . .
H8 H 0.255089 0.918117 0.337976 0.033 Uiso 1 1 calc R U . . .
C8A C 0.3891(3) 0.73472(11) 0.33457(9) 0.02210(19) Uani 1 1 d . . . . .
C9 C 0.6730(3) 0.41288(10) 0.24747(9) 0.02083(18) Uani 1 1 d . . . . .
C10 C 0.8612(3) 0.31907(11) 0.28621(9) 0.0226(2) Uani 1 1 d . . . . .
H10 H 0.920416 0.320469 0.356365 0.027 Uiso 1 1 calc R U . . .
C11 C 0.9635(3) 0.22349(11) 0.22351(10) 0.0264(2) Uani 1 1 d . . . . .
H11 H 1.093353 0.160543 0.250089 0.032 Uiso 1 1 calc R U . . .
C12 C 0.8723(3) 0.22208(11) 0.12181(9) 0.0255(2) Uani 1 1 d . . . . .
C13 C 0.6846(3) 0.31314(13) 0.08105(10) 0.0290(2) Uani 1 1 d . . . . .
H13 H 0.624293 0.310330 0.011025 0.035 Uiso 1 1 calc R U . . .
C14 C 0.5856(3) 0.40883(13) 0.14402(10) 0.0276(2) Uani 1 1 d . . . . .
H14 H 0.457583 0.471957 0.116650 0.033 Uiso 1 1 calc R U . . .
Cl1 Cl 0.99929(10) 0.10262(3) 0.04309(2) 0.03899(10) Uani 1 1 d . . . . .
O1 O 0.2142(2) 0.70141(9) 0.41558(8) 0.02602(17) Uani 1 1 d . . . . .
O2 O 0.06529(18) 0.55313(11) 0.55171(8) 0.02711(18) Uani 1 1 d . . . . .
O3 O 0.57489(18) 0.64761(10) 0.55827(7) 0.02607(18) Uani 1 1 d . . . . .
H3A H 0.726006 0.602614 0.553150 0.039 Uiso 1 1 calc R U . . .
P2 P 0.32252(5) 0.59219(3) 0.49163(2) 0.01955(8) Uani 1 1 d . . . . .

loop_
_atom_site_aniso_label
_atom_site_aniso_U_11
_atom_site_aniso_U_22
_atom_site_aniso_U_33
_atom_site_aniso_U_23
_atom_site_aniso_U_13
_atom_site_aniso_U_12
C3 0.0209(4) 0.0204(4) 0.0215(4) -0.0013(3) 0.0006(3) 0.0003(3)
C4 0.0205(4) 0.0194(4) 0.0199(4) -0.0019(3) -0.0011(3) 0.0006(3)
C4A 0.0216(4) 0.0205(4) 0.0206(4) 0.0001(3) -0.0013(3) 0.0004(3)
C5 0.0294(5) 0.0254(5) 0.0226(5) 0.0016(4) 0.0021(4) -0.0020(4)
C6 0.0345(6) 0.0261(5) 0.0283(5) 0.0049(4) -0.0008(5) -0.0046(5)
C7 0.0359(7) 0.0229(5) 0.0334(6) 0.0044(4) -0.0029(5) -0.0022(4)
C8 0.0296(5) 0.0211(4) 0.0311(6) 0.0011(4) -0.0035(4) 0.0030(4)
C8A 0.0215(4) 0.0216(4) 0.0232(5) 0.0009(4) -0.0006(3) 0.0023(3)
C9 0.0237(5) 0.0199(4) 0.0189(4) -0.0022(4) 0.0003(3) -0.0007(3)
C10 0.0271(5) 0.0219(5) 0.0190(4) -0.0007(3) 0.0004(4) 0.0022(3)
C11 0.0353(6) 0.0229(5) 0.0213(5) -0.0001(4) 0.0049(4) 0.0051(4)
C12 0.0364(6) 0.0207(4) 0.0199(4) -0.0034(4) 0.0067(4) -0.0017(4)
C13 0.0394(7) 0.0284(5) 0.0190(4) -0.0041(4) -0.0018(4) -0.0004(5)
C14 0.0340(6) 0.0284(5) 0.0202(5) -0.0023(4) -0.0048(4) 0.0035(4)
Cl1 0.0633(2) 0.02727(15) 0.02718(15) -0.00596(11) 0.01409(14) 0.00328(15)
O1 0.0228(4) 0.0266(4) 0.0289(4) 0.0035(3) 0.0037(3) 0.0079(3)
O2 0.0158(3) 0.0336(4) 0.0322(4) 0.0046(3) 0.0051(3) 0.0024(3)
O3 0.0174(3) 0.0306(4) 0.0302(4) -0.0105(3) 0.0003(3) 0.0022(3)
P2 0.01416(11) 0.02271(13) 0.02184(12) -0.00123(9) 0.00165(8) 0.00221(9)

loop_
_atom_type_symbol
_atom_type_description
_atom_type_scat_dispersion_real
_atom_type_scat_dispersion_imag
_atom_type_scat_source
C C 0.0033 0.0016 'International Tables Vol C Tables 4.2.6.8 and 6.1.1.4'
H H 0.0000 0.0000 'International Tables Vol C Tables 4.2.6.8 and 6.1.1.4'
Cl Cl 0.1484 0.1585 'International Tables Vol C Tables 4.2.6.8 and 6.1.1.4'
O O 0.0106 0.0060 'International Tables Vol C Tables 4.2.6.8 and 6.1.1.4'
P P 0.1023 0.0942 'International Tables Vol C Tables 4.2.6.8 and 6.1.1.4'

loop_
_geom_angle_atom_site_label_1
_geom_angle_atom_site_label_2
_geom_angle_atom_site_label_3
_geom_angle
_geom_angle_site_symmetry_1
_geom_angle_site_symmetry_3
_geom_angle_publ_flag
C4 C3 P2 119.26(9) . . ?
C4 C3 H3 120.4 . . ?
P2 C3 H3 120.4 . . ?
C3 C4 C4A 121.29(10) . . ?
C3 C4 C9 119.24(10) . . ?
C4A C4 C9 119.46(9) . . ?
C8A C4A C5 116.75(11) . . ?
C8A C4A C4 121.20(10) . . ?
C5 C4A C4 122.04(10) . . ?
C6 C5 C4A 121.18(12) . . ?
C6 C5 H5 119.4 . . ?
C4A C5 H5 119.4 . . ?
C5 C6 C7 120.51(13) . . ?
C5 C6 H6 119.7 . . ?
C7 C6 H6 119.7 . . ?
C6 C7 C8 119.93(12) . . ?
C6 C7 H7 120.0 . . ?
C8 C7 H7 120.0 . . ?
C8A C8 C7 118.96(12) . . ?
C8A C8 H8 120.5 . . ?
C7 C8 H8 120.5 . . ?
C8 C8A O1 116.43(10) . . ?
C8 C8A C4A 122.61(11) . . ?
O1 C8A C4A 120.93(10) . . ?
C10 C9 C14 118.79(11) . . ?
C10 C9 C4 119.68(10) . . ?
C14 C9 C4 121.47(11) . . ?
C11 C10 C9 121.03(11) . . ?
C11 C10 H10 119.5 . . ?
C9 C10 H10 119.5 . . ?
C12 C11 C10 118.70(11) . . ?
C12 C11 H11 120.7 . . ?
C10 C11 H11 120.7 . . ?
C11 C12 C13 121.79(11) . . ?
C11 C12 Cl1 118.88(10) . . ?
C13 C12 Cl1 119.34(10) . . ?
C12 C13 C14 119.12(11) . . ?
C12 C13 H13 120.4 . . ?
C14 C13 H13 120.4 . . ?
C13 C14 C9 120.57(12) . . ?
C13 C14 H14 119.7 . . ?
C9 C14 H14 119.7 . . ?
C8A O1 P2 119.28(7) . . ?
P2 O3 H3A 109.5 . . ?
O2 P2 O3 112.93(6) . . ?
O2 P2 O1 107.52(5) . . ?
O3 P2 O1 106.68(6) . . ?
O2 P2 C3 115.04(6) . . ?
O3 P2 C3 110.43(5) . . ?
O1 P2 C3 103.40(5) . . ?

loop_
_geom_bond_atom_site_label_1
_geom_bond_atom_site_label_2
_geom_bond_distance
_geom_bond_site_symmetry_2
_geom_bond_publ_flag
C3 C4 1.3551(15) . ?
C3 P2 1.7594(11) . ?
C3 H3 0.9500 . ?
C4 C4A 1.4752(16) . ?
C4 C9 1.4889(15) . ?
C4A C8A 1.4043(15) . ?
C4A C5 1.4093(16) . ?
C5 C6 1.3852(17) . ?
C5 H5 0.9500 . ?
C6 C7 1.388(2) . ?
C6 H6 0.9500 . ?
C7 C8 1.3954(19) . ?
C7 H7 0.9500 . ?
C8 C8A 1.3867(17) . ?
C8 H8 0.9500 . ?
C8A O1 1.3899(15) . ?
C9 C10 1.3975(16) . ?
C9 C14 1.4014(16) . ?
C10 C11 1.3937(16) . ?
C10 H10 0.9500 . ?
C11 C12 1.3835(18) . ?
C11 H11 0.9500 . ?
C12 C13 1.3848(19) . ?
C12 Cl1 1.7435(12) . ?
C13 C14 1.3917(17) . ?
C13 H13 0.9500 . ?
C14 H14 0.9500 . ?
O1 P2 1.5966(10) . ?
O2 P2 1.4863(9) . ?
O3 P2 1.5363(9) . ?
O3 H3A 0.8400 . ?
